data_7135881
loop_
_publ_author_name
'Zhu, Chaoyi'
'Ni, Jixiang'
'Shen, Jianxun'
'Mao, Haotian'
'Lu, Yang'
'Ying, Jianxi'
'Xi, Ning'
'Zhao, Yufen'

_publ_section_title
;
 Fluorine-Induced Helical Assembly of Dipeptides and its Remote Magnetic
 Alignment
;
_journal_name_full 'Chemical Communications'
_journal_paper_doi 10.1039/D6CC02008A
_journal_year 2026
_chemical_absolute_configuration syn
_chemical_formula_moiety 'C20 H17 F2 N2 O4, 0.6[H2O]'
_chemical_formula_sum 'C20 H18.2 F2 N2 O4.6'
_chemical_formula_weight 398.16
_space_group_crystal_system hexagonal
_space_group_IT_number 172
_space_group_name_Hall 'P 64'
_space_group_name_H-M_alt 'P 64'
_atom_sites_solution_hydrogens geom
_atom_sites_solution_primary dual
_audit_creation_date 2026-04-27
_audit_creation_method
;
Olex2 1.5
(compiled 2026.04.10 svn.r48fbca5a for OlexSys, GUI svn.r7537)
;
_audit_update_record
;
2026-05-05 deposited with the CCDC.	2026-06-03 downloaded from the CCDC.
;
_cell_angle_alpha 90
_cell_angle_beta 90
_cell_angle_gamma 120
_cell_formula_units_Z 6
_cell_length_a 26.4437(8)
_cell_length_b 26.4437(8)
_cell_length_c 4.9534(3)
_cell_measurement_reflns_used 4142
_cell_measurement_temperature 168.0
_cell_measurement_theta_max 66.40
_cell_measurement_theta_min 3.34
_cell_volume 2999.7(2)
_computing_cell_refinement 'SAINT V8.40B (?, 2016)'
_computing_data_collection 'Bruker SMART APEX II diffractometer'
_computing_data_reduction 'SAINT V8.40B (?, 2016)'
_computing_molecular_graphics 'Olex2 1.5 (Dolomanov et al., 2009)'
_computing_publication_material 'Olex2 1.5 (Dolomanov et al., 2009)'
_computing_structure_refinement 'SHELXL 2025/1 (Sheldrick, 2015)'
_computing_structure_solution 'SHELXT 2018/2 (Sheldrick, 2018)'
_diffrn_ambient_temperature 168.00
_diffrn_detector 'Bruker APEX2 area detector'
_diffrn_detector_area_resol_mean 7.9
_diffrn_detector_type 'CCD area detector'
_diffrn_measured_fraction_theta_full 0.993
_diffrn_measured_fraction_theta_max 0.993
_diffrn_measurement_device 'three-circle diffractometer'
_diffrn_measurement_device_type 'Bruker SMART APEX2 area detector'
_diffrn_measurement_method '\w and \f scans'
_diffrn_radiation_monochromator 'mirror optics'
_diffrn_radiation_probe x-ray
_diffrn_radiation_type CuK\a
_diffrn_radiation_wavelength 1.54178
_diffrn_reflns_av_R_equivalents 0.1260
_diffrn_reflns_av_unetI/netI 0.0607
_diffrn_reflns_Laue_measured_fraction_full 0.993
_diffrn_reflns_Laue_measured_fraction_max 0.993
_diffrn_reflns_limit_h_max 31
_diffrn_reflns_limit_h_min -31
_diffrn_reflns_limit_k_max 31
_diffrn_reflns_limit_k_min -31
_diffrn_reflns_limit_l_max 5
_diffrn_reflns_limit_l_min -5
_diffrn_reflns_number 33287
_diffrn_reflns_point_group_measured_fraction_full 0.996
_diffrn_reflns_point_group_measured_fraction_max 0.996
_diffrn_reflns_theta_full 66.527
_diffrn_reflns_theta_max 66.527
_diffrn_reflns_theta_min 3.342
_diffrn_source 'microfocus sealed X-ray tube'
_diffrn_source_type 'Incoatec I\ms'
_exptl_absorpt_coefficient_mu 0.910
_exptl_absorpt_correction_T_max 0.7528
_exptl_absorpt_correction_T_min 0.6330
_exptl_absorpt_correction_type multi-scan
_exptl_absorpt_process_details
;
SADABS-2016/2 (Bruker,2016/2) was used for absorption correction.
wR2(int) was 0.1573 before and 0.0914 after correction.
The Ratio of minimum to maximum transmission is 0.8409.
The \l/2 correction factor is Not present.
;
_exptl_crystal_colour colourless
_exptl_crystal_colour_primary colourless
_exptl_crystal_density_diffrn 1.322
_exptl_crystal_description needle
_exptl_crystal_F_000 1242
_exptl_crystal_size_max 0.05
_exptl_crystal_size_mid 0.0026
_exptl_crystal_size_min 0.0026
_refine_diff_density_max 0.255
_refine_diff_density_min -0.168
_refine_diff_density_rms 0.042
_refine_ls_abs_structure_details
;
 Flack x determined using 1052 quotients [(I+)-(I-)]/[(I+)+(I-)]
 (Parsons, Flack and Wagner, Acta Cryst. B69 (2013) 249-259).
;
_refine_ls_abs_structure_Flack 0.1(2)
_refine_ls_extinction_method none
_refine_ls_goodness_of_fit_ref 1.010
_refine_ls_hydrogen_treatment constr
_refine_ls_matrix_type full
_refine_ls_number_parameters 254
_refine_ls_number_reflns 3509
_refine_ls_number_restraints 1
_refine_ls_restrained_S_all 1.010
_refine_ls_R_factor_all 0.0590
_refine_ls_R_factor_gt 0.0477
_refine_ls_shift/su_max 0.005
_refine_ls_shift/su_mean 0.001
_refine_ls_structure_factor_coef Fsqd
_refine_ls_weighting_details 'w=1/[\s^2^(Fo^2^)+(0.0664P)^2^] where P=(Fo^2^+2Fc^2^)/3'
_refine_ls_weighting_scheme calc
_refine_ls_wR_factor_gt 0.1220
_refine_ls_wR_factor_ref 0.1281
_reflns_Friedel_coverage 0.777
_reflns_Friedel_fraction_full 0.999
_reflns_Friedel_fraction_max 0.999
_reflns_number_gt 2797
_reflns_number_total 3509
_reflns_threshold_expression 'I > 2\s(I)'
_cod_data_source_file d6cc02008a2.cif
_cod_data_source_block 3
_cod_original_cell_volume 2999.7(3)
_cod_original_formula_sum 'C20 H18.20 F2 N2 O4.60'
_cod_database_code 7135881
_shelx_shelxl_version_number 2025/1
_shelx_space_group_comment
;
The symmetry employed for this shelxl refinement is uniquely defined
by the following loop, which should always be used as a source of
symmetry information in preference to the above space-group names.
They are only intended as comments.
;
_shelx_estimated_absorpt_t_max 0.998
_shelx_estimated_absorpt_t_min 0.956
_olex2_refinement_description
;
1. Fixed Uiso
 At 1.2 times of:
  All C(H) groups, All C(H,H) groups
 At 1.5 times of:
  All O(H) groups
2.a Ternary CH refined with riding coordinates:
 C9(H9), C13(H13)
2.b Secondary CH2 refined with riding coordinates:
 C8(H8A,H8B), C14(H14A,H14B), C10(H10A,H10B)
2.c Aromatic/amide H refined with riding coordinates:
 C16(H16), C20(H20), C17(H17), C19(H19), C18(H18), C2(H2), C1(H1), C6(H6)
2.d Idealised tetrahedral OH refined as rotating group:
 O3(H3)
;
_smtbx_masks_void_probe_radius 1.2
_smtbx_masks_void_truncation_radius 1.2
_olex2_submission_special_instructions 'No special instructions were received'

loop_
_space_group_symop_operation_xyz
'x, y, z'
'-y, x-y, z+1/3'
'-x+y, -x, z+2/3'
'-x, -y, z'
'y, -x+y, z+1/3'
'x-y, x, z+2/3'

loop_
_atom_site_label
_atom_site_type_symbol
_atom_site_fract_x
_atom_site_fract_y
_atom_site_fract_z
_atom_site_U_iso_or_equiv
_atom_site_adp_type
_atom_site_occupancy
_atom_site_site_symmetry_order
_atom_site_calc_flag
_atom_site_refinement_flags_posn
_atom_site_refinement_flags_adp
_atom_site_refinement_flags_occupancy
_atom_site_disorder_assembly
_atom_site_disorder_group
O1 O 0.34228(14) 0.32026(14) 0.1466(6) 0.0434(7) Uani 1 1 d . . . . .
O3 O 0.23183(12) 0.41244(13) 0.5005(6) 0.0402(7) Uani 1 1 d . . . . .
H3 H 0.226205 0.433024 0.612166 0.060 Uiso 1 1 calc R U . . .
O2 O 0.28132(14) 0.40245(13) 0.8416(6) 0.0423(7) Uani 1 1 d . . . . .
O4 O 0.47431(13) 0.27751(12) 0.0913(7) 0.0504(9) Uani 1 1 d . . . . .
N2 N 0.31141(13) 0.33522(13) 0.5492(7) 0.0316(7) Uani 1 1 d . . . . .
N1 N 0.47915(14) 0.34941(13) 0.3627(8) 0.0371(8) Uani 1 1 d . . . . .
F2 F 0.50900(16) 0.45007(14) 0.0827(9) 0.0852(12) Uani 1 1 d . . . . .
F1 F 0.56993(14) 0.33573(15) 0.5371(13) 0.1109(19) Uani 1 1 d . . . . .
C8 C 0.39365(17) 0.26046(16) 0.3897(9) 0.0344(9) Uani 1 1 d . . . . .
H8A H 0.392633 0.230312 0.511644 0.041 Uiso 1 1 calc R U . . .
H8B H 0.363086 0.240999 0.250081 0.041 Uiso 1 1 calc R U . . .
C7 C 0.45231(17) 0.29494(16) 0.2623(9) 0.0345(9) Uani 1 1 d . . . . .
C11 C 0.34385(16) 0.32042(17) 0.3937(9) 0.0332(9) Uani 1 1 d . . . . .
C12 C 0.26345(16) 0.39224(16) 0.6144(8) 0.0298(8) Uani 1 1 d . . . . .
C14 C 0.21685(16) 0.30310(17) 0.3082(8) 0.0344(9) Uani 1 1 d . . . . .
H14A H 0.197920 0.319103 0.190691 0.041 Uiso 1 1 calc R U . . .
H14B H 0.226428 0.278220 0.194634 0.041 Uiso 1 1 calc R U . . .
C15 C 0.17376(16) 0.26539(16) 0.5225(8) 0.0317(8) Uani 1 1 d . . . . .
C16 C 0.17716(17) 0.22034(17) 0.6511(9) 0.0392(10) Uani 1 1 d . . . . .
H16 H 0.207962 0.213198 0.606110 0.047 Uiso 1 1 calc R U . . .
C9 C 0.38401(17) 0.30451(18) 0.5485(9) 0.0357(9) Uani 1 1 d . . . . .
H9 H 0.367710 0.288882 0.731501 0.043 Uiso 1 1 calc R U . . .
C13 C 0.27435(16) 0.35443(16) 0.4195(8) 0.0301(8) Uani 1 1 d . . . . .
H13 H 0.296575 0.379533 0.262582 0.036 Uiso 1 1 calc R U . . .
C20 C 0.12786(17) 0.27456(18) 0.5967(9) 0.0389(10) Uani 1 1 d . . . . .
H20 H 0.124400 0.304862 0.511318 0.047 Uiso 1 1 calc R U . . .
C10 C 0.44557(17) 0.35908(18) 0.5716(9) 0.0384(10) Uani 1 1 d . . . . .
H10A H 0.444294 0.395273 0.536232 0.046 Uiso 1 1 calc R U . . .
H10B H 0.462488 0.361671 0.752870 0.046 Uiso 1 1 calc R U . . .
C4 C 0.53824(19) 0.39105(18) 0.3058(11) 0.0462(11) Uani 1 1 d . . . . .
C17 C 0.13638(19) 0.1857(2) 0.8436(11) 0.0467(11) Uani 1 1 d . . . . .
H17 H 0.138972 0.154612 0.925432 0.056 Uiso 1 1 calc R U . . .
C19 C 0.08761(18) 0.24083(18) 0.7901(10) 0.0438(10) Uani 1 1 d . . . . .
H19 H 0.056959 0.248108 0.836223 0.053 Uiso 1 1 calc R U . . .
C18 C 0.09161(18) 0.19622(19) 0.9180(10) 0.0445(11) Uani 1 1 d . . . . .
H18 H 0.064340 0.173286 1.053741 0.053 Uiso 1 1 calc R U . . .
C3 C 0.5529(2) 0.4417(2) 0.1633(13) 0.0603(14) Uani 1 1 d . . . . .
C2 C 0.6099(3) 0.4823(2) 0.0999(15) 0.0772(19) Uani 1 1 d . . . . .
H2 H 0.618635 0.516420 0.000108 0.093 Uiso 1 1 calc R U . . .
C5 C 0.5830(2) 0.3831(2) 0.3896(16) 0.0698(18) Uani 1 1 d . . . . .
C1 C 0.6532(3) 0.4726(3) 0.1831(18) 0.089(2) Uani 1 1 d . . . . .
H1 H 0.692605 0.500161 0.139605 0.107 Uiso 1 1 calc R U . . .
C6 C 0.6410(2) 0.4230(3) 0.331(2) 0.096(3) Uani 1 1 d . . . . .
H6 H 0.671505 0.416520 0.390172 0.115 Uiso 1 1 calc R U . . .

loop_
_atom_site_aniso_label
_atom_site_aniso_U_11
_atom_site_aniso_U_22
_atom_site_aniso_U_33
_atom_site_aniso_U_23
_atom_site_aniso_U_13
_atom_site_aniso_U_12
O1 0.0515(17) 0.0653(19) 0.0290(17) -0.0014(14) 0.0003(13) 0.0409(15)
O3 0.0436(16) 0.0481(17) 0.0416(17) -0.0034(14) -0.0049(13) 0.0325(14)
O2 0.0585(18) 0.0421(16) 0.0339(17) -0.0031(13) -0.0043(14) 0.0307(14)
O4 0.0414(16) 0.0318(15) 0.068(2) -0.0105(14) 0.0192(16) 0.0110(13)
N2 0.0306(16) 0.0379(17) 0.0318(18) 0.0022(14) 0.0007(13) 0.0212(14)
N1 0.0310(17) 0.0288(16) 0.049(2) -0.0047(15) 0.0032(15) 0.0130(13)
F2 0.084(2) 0.0500(17) 0.110(3) 0.0157(18) -0.025(2) 0.0243(16)
F1 0.0473(17) 0.069(2) 0.222(6) 0.051(3) 0.008(3) 0.0331(16)
C8 0.0317(19) 0.0329(19) 0.042(2) 0.0055(18) 0.0035(17) 0.0187(16)
C7 0.035(2) 0.0250(18) 0.043(2) -0.0007(17) 0.0026(18) 0.0151(16)
C11 0.0312(19) 0.037(2) 0.034(2) 0.0017(17) 0.0015(17) 0.0190(17)
C12 0.0294(18) 0.0269(17) 0.032(2) 0.0041(16) 0.0022(16) 0.0135(15)
C14 0.0304(19) 0.039(2) 0.032(2) -0.0053(17) -0.0060(17) 0.0161(17)
C15 0.0318(18) 0.0327(19) 0.030(2) -0.0049(16) -0.0037(16) 0.0160(16)
C16 0.037(2) 0.037(2) 0.046(3) -0.006(2) -0.003(2) 0.0207(18)
C9 0.036(2) 0.044(2) 0.033(2) 0.0018(18) 0.0015(18) 0.0237(18)
C13 0.0290(18) 0.0322(18) 0.031(2) 0.0012(16) -0.0003(16) 0.0166(16)
C20 0.033(2) 0.037(2) 0.049(3) 0.0010(19) -0.0021(18) 0.0191(17)
C10 0.038(2) 0.044(2) 0.039(2) -0.0121(18) -0.0058(18) 0.0246(18)
C4 0.035(2) 0.032(2) 0.063(3) -0.004(2) 0.003(2) 0.0106(18)
C17 0.039(2) 0.039(2) 0.062(3) 0.004(2) -0.006(2) 0.0194(19)
C19 0.031(2) 0.040(2) 0.059(3) -0.003(2) 0.001(2) 0.0167(18)
C18 0.035(2) 0.043(2) 0.048(3) 0.004(2) 0.0047(19) 0.0141(19)
C3 0.058(3) 0.034(2) 0.072(4) -0.003(2) -0.002(3) 0.010(2)
C2 0.071(4) 0.045(3) 0.077(4) 0.005(3) -0.001(3) 0.000(3)
C5 0.039(2) 0.044(3) 0.121(6) 0.008(3) 0.013(3) 0.017(2)
C1 0.051(3) 0.058(4) 0.111(6) -0.006(4) 0.019(4) -0.009(3)
C6 0.038(3) 0.083(4) 0.157(8) 0.009(5) 0.017(4) 0.023(3)

loop_
_atom_type_symbol
_atom_type_description
_atom_type_scat_dispersion_real
_atom_type_scat_dispersion_imag
_atom_type_scat_source
C C 0.0181 0.0091 'International Tables Vol C Tables 4.2.6.8 and 6.1.1.4'
H H 0.0000 0.0000 'International Tables Vol C Tables 4.2.6.8 and 6.1.1.4'
F F 0.0727 0.0534 'International Tables Vol C Tables 4.2.6.8 and 6.1.1.4'
N N 0.0311 0.0180 'International Tables Vol C Tables 4.2.6.8 and 6.1.1.4'
O O 0.0492 0.0322 'International Tables Vol C Tables 4.2.6.8 and 6.1.1.4'

loop_
_geom_angle_atom_site_label_1
_geom_angle_atom_site_label_2
_geom_angle_atom_site_label_3
_geom_angle
_geom_angle_site_symmetry_1
_geom_angle_site_symmetry_3
_geom_angle_publ_flag
C12 O3 H3 109.5 . . ?
C11 N2 C13 119.0(3) . . ?
C7 N1 C10 114.0(3) . . ?
C7 N1 C4 123.1(4) . . ?
C4 N1 C10 122.2(3) . . ?
H8A C8 H8B 108.7 . . ?
C7 C8 H8A 110.6 . . ?
C7 C8 H8B 110.6 . . ?
C7 C8 C9 105.7(3) . . ?
C9 C8 H8A 110.6 . . ?
C9 C8 H8B 110.6 . . ?
O4 C7 N1 123.9(4) . . ?
O4 C7 C8 126.9(3) . . ?
N1 C7 C8 109.3(3) . . ?
O1 C11 N2 123.1(4) . . ?
O1 C11 C9 121.8(4) . . ?
N2 C11 C9 115.0(3) . . ?
O3 C12 C13 111.2(3) . . ?
O2 C12 O3 124.6(4) . . ?
O2 C12 C13 124.2(3) . . ?
H14A C14 H14B 107.6 . . ?
C15 C14 H14A 108.6 . . ?
C15 C14 H14B 108.6 . . ?
C15 C14 C13 114.5(3) . . ?
C13 C14 H14A 108.6 . . ?
C13 C14 H14B 108.6 . . ?
C16 C15 C14 122.4(3) . . ?
C16 C15 C20 117.4(4) . . ?
C20 C15 C14 120.2(4) . . ?
C15 C16 H16 119.4 . . ?
C17 C16 C15 121.2(4) . . ?
C17 C16 H16 119.4 . . ?
C8 C9 C11 110.8(3) . . ?
C8 C9 H9 110.7 . . ?
C8 C9 C10 104.5(3) . . ?
C11 C9 H9 110.7 . . ?
C11 C9 C10 109.4(3) . . ?
C10 C9 H9 110.7 . . ?
N2 C13 C12 109.3(3) . . ?
N2 C13 C14 112.8(3) . . ?
N2 C13 H13 107.4 . . ?
C12 C13 C14 112.2(3) . . ?
C12 C13 H13 107.4 . . ?
C14 C13 H13 107.4 . . ?
C15 C20 H20 119.1 . . ?
C19 C20 C15 121.8(4) . . ?
C19 C20 H20 119.1 . . ?
N1 C10 C9 103.4(3) . . ?
N1 C10 H10A 111.1 . . ?
N1 C10 H10B 111.1 . . ?
C9 C10 H10A 111.1 . . ?
C9 C10 H10B 111.1 . . ?
H10A C10 H10B 109.1 . . ?
C3 C4 N1 121.2(4) . . ?
C5 C4 N1 121.5(4) . . ?
C5 C4 C3 117.3(4) . . ?
C16 C17 H17 119.7 . . ?
C16 C17 C18 120.5(4) . . ?
C18 C17 H17 119.7 . . ?
C20 C19 H19 119.8 . . ?
C20 C19 C18 120.3(4) . . ?
C18 C19 H19 119.8 . . ?
C17 C18 H18 120.6 . . ?
C19 C18 C17 118.8(4) . . ?
C19 C18 H18 120.6 . . ?
F2 C3 C4 117.5(4) . . ?
F2 C3 C2 120.0(5) . . ?
C2 C3 C4 122.4(6) . . ?
C3 C2 H2 120.6 . . ?
C1 C2 C3 118.7(6) . . ?
C1 C2 H2 120.6 . . ?
F1 C5 C4 118.1(4) . . ?
F1 C5 C6 119.7(6) . . ?
C4 C5 C6 122.2(6) . . ?
C2 C1 H1 119.4 . . ?
C2 C1 C6 121.2(5) . . ?
C6 C1 H1 119.4 . . ?
C5 C6 C1 118.2(6) . . ?
C5 C6 H6 120.9 . . ?
C1 C6 H6 120.9 . . ?

loop_
_geom_bond_atom_site_label_1
_geom_bond_atom_site_label_2
_geom_bond_distance
_geom_bond_site_symmetry_2
_geom_bond_publ_flag
O1 C11 1.224(5) . ?
O3 H3 0.8400 . ?
O3 C12 1.323(5) . ?
O2 C12 1.198(5) . ?
O4 C7 1.240(5) . ?
N2 C11 1.348(5) . ?
N2 C13 1.459(5) . ?
N1 C7 1.343(5) . ?
N1 C10 1.467(5) . ?
N1 C4 1.419(5) . ?
F2 C3 1.346(7) . ?
F1 C5 1.337(7) . ?
C8 H8A 0.9900 . ?
C8 H8B 0.9900 . ?
C8 C7 1.490(6) . ?
C8 C9 1.529(5) . ?
C11 C9 1.530(5) . ?
C12 C13 1.518(5) . ?
C14 H14A 0.9900 . ?
C14 H14B 0.9900 . ?
C14 C15 1.511(6) . ?
C14 C13 1.547(5) . ?
C15 C16 1.393(6) . ?
C15 C20 1.401(5) . ?
C16 H16 0.9500 . ?
C16 C17 1.387(7) . ?
C9 H9 1.0000 . ?
C9 C10 1.548(6) . ?
C13 H13 1.0000 . ?
C20 H20 0.9500 . ?
C20 C19 1.377(6) . ?
C10 H10A 0.9900 . ?
C10 H10B 0.9900 . ?
C4 C3 1.387(7) . ?
C4 C5 1.367(7) . ?
C17 H17 0.9500 . ?
C17 C18 1.394(6) . ?
C19 H19 0.9500 . ?
C19 C18 1.389(6) . ?
C18 H18 0.9500 . ?
C3 C2 1.381(8) . ?
C2 H2 0.9500 . ?
C2 C1 1.358(10) . ?
C5 C6 1.389(8) . ?
C1 H1 0.9500 . ?
C1 C6 1.393(10) . ?
C6 H6 0.9500 . ?

loop_
_geom_torsion_atom_site_label_1
_geom_torsion_atom_site_label_2
_geom_torsion_atom_site_label_3
_geom_torsion_atom_site_label_4
_geom_torsion
_geom_torsion_site_symmetry_1
_geom_torsion_site_symmetry_2
_geom_torsion_site_symmetry_3
_geom_torsion_site_symmetry_4
_geom_torsion_publ_flag
O1 C11 C9 C8 -30.3(5) . . . . ?
O1 C11 C9 C10 84.3(5) . . . . ?
O3 C12 C13 N2 177.5(3) . . . . ?
O3 C12 C13 C14 -56.5(4) . . . . ?
O2 C12 C13 N2 -2.4(5) . . . . ?
O2 C12 C13 C14 123.6(4) . . . . ?
N2 C11 C9 C8 150.5(3) . . . . ?
N2 C11 C9 C10 -94.8(4) . . . . ?
N1 C4 C3 F2 0.5(8) . . . . ?
N1 C4 C3 C2 -178.5(5) . . . . ?
N1 C4 C5 F1 -2.6(9) . . . . ?
N1 C4 C5 C6 178.7(7) . . . . ?
F2 C3 C2 C1 -179.8(6) . . . . ?
F1 C5 C6 C1 -178.3(7) . . . . ?
C8 C9 C10 N1 17.2(4) . . . . ?
C7 N1 C10 C9 -12.7(5) . . . . ?
C7 N1 C4 C3 115.4(5) . . . . ?
C7 N1 C4 C5 -64.8(7) . . . . ?
C7 C8 C9 C11 101.3(4) . . . . ?
C7 C8 C9 C10 -16.3(4) . . . . ?
C11 N2 C13 C12 -155.7(3) . . . . ?
C11 N2 C13 C14 78.7(4) . . . . ?
C11 C9 C10 N1 -101.4(4) . . . . ?
C14 C15 C16 C17 -178.8(4) . . . . ?
C14 C15 C20 C19 179.6(4) . . . . ?
C15 C14 C13 N2 70.2(4) . . . . ?
C15 C14 C13 C12 -53.8(4) . . . . ?
C15 C16 C17 C18 -1.6(7) . . . . ?
C15 C20 C19 C18 0.0(7) . . . . ?
C16 C15 C20 C19 0.4(6) . . . . ?
C16 C17 C18 C19 1.9(7) . . . . ?
C9 C8 C7 O4 -171.0(4) . . . . ?
C9 C8 C7 N1 9.3(4) . . . . ?
C13 N2 C11 O1 -2.7(6) . . . . ?
C13 N2 C11 C9 176.4(3) . . . . ?
C13 C14 C15 C16 -83.2(5) . . . . ?
C13 C14 C15 C20 97.5(4) . . . . ?
C20 C15 C16 C17 0.5(6) . . . . ?
C20 C19 C18 C17 -1.1(7) . . . . ?
C10 N1 C7 O4 -177.4(4) . . . . ?
C10 N1 C7 C8 2.4(5) . . . . ?
C10 N1 C4 C3 -75.3(6) . . . . ?
C10 N1 C4 C5 104.5(6) . . . . ?
C4 N1 C7 O4 -7.2(7) . . . . ?
C4 N1 C7 C8 172.5(4) . . . . ?
C4 N1 C10 C9 177.0(4) . . . . ?
C4 C3 C2 C1 -0.8(10) . . . . ?
C4 C5 C6 C1 0.4(12) . . . . ?
C3 C4 C5 F1 177.2(6) . . . . ?
C3 C4 C5 C6 -1.4(10) . . . . ?
C3 C2 C1 C6 -0.4(11) . . . . ?
C2 C1 C6 C5 0.6(12) . . . . ?
C5 C4 C3 F2 -179.3(5) . . . . ?
C5 C4 C3 C2 1.7(9) . . . . ?

loop_
_smtbx_masks_void_nr
_smtbx_masks_void_average_x
_smtbx_masks_void_average_y
_smtbx_masks_void_average_z
_smtbx_masks_void_volume
_smtbx_masks_void_count_electrons
_smtbx_masks_void_content
1 0.000 0.000 -0.445 165.1 36.2 '3.6 H2O'
2 0.000 0.500 0.261 31.9 1.3 ?
3 0.333 0.667 -0.988 44.1 1.4 ?
4 0.500 0.500 0.594 31.9 1.3 ?
5 0.500 0.000 0.927 31.9 1.3 ?
6 0.667 0.333 -0.947 44.1 1.4 ?
